data_2230615
loop_
_publ_author_name
'Li, Hong-Da'
'Yin, Bing-Zhu'

_publ_section_title
;
 7-Diethylamino-2-oxo-2<i>H</i>-chromene-3-carbaldehyde
;
_journal_coeditor_code DN2698
_journal_issue 7
_journal_name_full 'Acta Crystallographica Section E'
_journal_page_first o1713
_journal_paper_doi 10.1107/S160053681102294X
_journal_volume 67
_journal_year 2011
_chemical_formula_iupac 'C14 H15 N O3'
_chemical_formula_moiety 'C14 H15 N O3'
_chemical_formula_sum 'C14 H15 N O3'
_chemical_formula_weight 245.27
_chemical_name_systematic
;
7-Diethylamino-2-oxo-2<i>H</i>-chromene-3-carbaldehyde
;
_space_group_IT_number 15
_symmetry_cell_setting monoclinic
_symmetry_space_group_name_Hall '-C 2yc'
_symmetry_space_group_name_H-M 'C 1 2/c 1'
_atom_sites_solution_hydrogens geom
_atom_sites_solution_primary direct
_atom_sites_solution_secondary difmap
_cell_angle_alpha 90.00
_cell_angle_beta 92.39(3)
_cell_angle_gamma 90.00
_cell_formula_units_Z 8
_cell_length_a 25.488(17)
_cell_length_b 7.844(6)
_cell_length_c 12.599(12)
_cell_measurement_reflns_used 6542
_cell_measurement_temperature 295(2)
_cell_measurement_theta_max 27.51
_cell_measurement_theta_min 3.15
_cell_volume 2517(4)
_computing_cell_refinement 'RAPID-AUTO (Rigaku, 1998)'
_computing_data_collection 'RAPID-AUTO (Rigaku, 1998)'
_computing_data_reduction 'CrystalStructure (Rigaku, 2002)'
_computing_molecular_graphics 'ORTEPIII (Burnett & Johnson, 1996) and ORTEP-3 for Windows (Farrugia, 1997)'
_computing_publication_material 'SHELXL97 (Sheldrick, 2008)'
_computing_structure_refinement 'SHELXL97 (Sheldrick, 2008)'
_computing_structure_solution 'SHELXS97 (Sheldrick, 2008)'
_diffrn_ambient_temperature 295(2)
_diffrn_measured_fraction_theta_full 0.985
_diffrn_measured_fraction_theta_max 0.985
_diffrn_measurement_device_type 'Rigaku R-AXIS RAPID'
_diffrn_measurement_method \w
_diffrn_radiation_monochromator graphite
_diffrn_radiation_source 'fine-focus sealed tube'
_diffrn_radiation_type MoK\a
_diffrn_radiation_wavelength 0.71073
_diffrn_reflns_av_R_equivalents 0.0327
_diffrn_reflns_av_sigmaI/netI 0.0289
_diffrn_reflns_limit_h_max 32
_diffrn_reflns_limit_h_min -32
_diffrn_reflns_limit_k_max 10
_diffrn_reflns_limit_k_min -9
_diffrn_reflns_limit_l_max 16
_diffrn_reflns_limit_l_min -16
_diffrn_reflns_number 11514
_diffrn_reflns_theta_full 27.47
_diffrn_reflns_theta_max 27.48
_diffrn_reflns_theta_min 3.15
_diffrn_standards_decay_% 0
_diffrn_standards_interval_count 0
_diffrn_standards_interval_time 0
_diffrn_standards_number 0
_exptl_absorpt_coefficient_mu 0.091
_exptl_absorpt_correction_T_max 0.9814
_exptl_absorpt_correction_T_min 0.9631
_exptl_absorpt_correction_type multi-scan
_exptl_absorpt_process_details '(ABSCOR; Higashi, 1995)'
_exptl_crystal_colour brown
_exptl_crystal_density_diffrn 1.295
_exptl_crystal_density_method 'not measured'
_exptl_crystal_description block
_exptl_crystal_F_000 1040
_exptl_crystal_size_max 0.41
_exptl_crystal_size_mid 0.39
_exptl_crystal_size_min 0.21
_refine_diff_density_max 0.139
_refine_diff_density_min -0.154
_refine_ls_extinction_method none
_refine_ls_goodness_of_fit_ref 1.056
_refine_ls_hydrogen_treatment constr
_refine_ls_matrix_type full
_refine_ls_number_parameters 184
_refine_ls_number_reflns 2850
_refine_ls_number_restraints 1
_refine_ls_restrained_S_all 1.057
_refine_ls_R_factor_all 0.0820
_refine_ls_R_factor_gt 0.0476
_refine_ls_shift/su_max 0.000
_refine_ls_shift/su_mean 0.000
_refine_ls_structure_factor_coef Fsqd
_refine_ls_weighting_details 'calc w=1/[\s^2^(Fo^2^)+(0.0674P)^2^+0.3544P] where P=(Fo^2^+2Fc^2^)/3'
_refine_ls_weighting_scheme calc
_refine_ls_wR_factor_gt 0.1263
_refine_ls_wR_factor_ref 0.1436
_reflns_number_gt 1724
_reflns_number_total 2850
_reflns_threshold_expression I>2\s(I)
_cod_data_source_file dn2698.cif
_cod_data_source_block I
_cod_original_cell_volume 2517(3)
_cod_original_sg_symbol_H-M 'C 2/c'
_cod_database_code 2230615
_cod_database_fobs_code 2230615

loop_
_symmetry_equiv_pos_as_xyz
'x, y, z'
'-x, y, -z+1/2'
'x+1/2, y+1/2, z'
'-x+1/2, y+1/2, -z+1/2'
'-x, -y, -z'
'x, -y, z-1/2'
'-x+1/2, -y+1/2, -z'
'x+1/2, -y+1/2, z-1/2'

loop_
_atom_site_type_symbol
_atom_site_label
_atom_site_fract_x
_atom_site_fract_y
_atom_site_fract_z
_atom_site_U_iso_or_equiv
_atom_site_adp_type
_atom_site_calc_flag
_atom_site_refinement_flags
_atom_site_occupancy
_atom_site_symmetry_multiplicity
_atom_site_disorder_assembly
_atom_site_disorder_group
O O1 0.24299(4) 0.00447(14) 0.88750(8) 0.0556(3) Uani d . 1 1 . .
O O2 0.17217(5) -0.12688(18) 0.82505(10) 0.0787(4) Uani d . 1 1 . .
O O3 0.12022(6) -0.24463(18) 1.11710(12) 0.0874(5) Uani d . 1 1 . .
N N1 0.40226(6) 0.2780(2) 0.99586(12) 0.0747(5) Uani d . 1 1 . .
C C1 0.19772(6) -0.0872(2) 0.90386(13) 0.0562(4) Uani d D 1 1 . .
C C2 0.18575(6) -0.12332(19) 1.01323(12) 0.0533(4) Uani d D 1 1 . .
C C3 0.21890(6) -0.0707(2) 1.09396(12) 0.0546(4) Uani d . 1 1 . .
H H3 0.2105 -0.0940 1.1636 0.066 Uiso calc R 1 1 . .
C C4 0.26540(6) 0.01794(19) 1.07523(11) 0.0503(4) Uani d . 1 1 . .
C C5 0.27674(6) 0.05510(19) 0.96975(11) 0.0478(4) Uani d . 1 1 A .
C C6 0.32073(6) 0.1413(2) 0.94200(12) 0.0533(4) Uani d . 1 1 . .
H H6 0.3261 0.1652 0.8710 0.064 Uiso calc R 1 1 A .
C C7 0.35790(6) 0.1938(2) 1.02108(13) 0.0578(4) Uani d . 1 1 A .
C C8 0.34695(7) 0.1572(2) 1.12853(13) 0.0636(5) Uani d . 1 1 . .
H H8 0.3707 0.1906 1.1826 0.076 Uiso calc R 1 1 A .
C C9 0.30257(7) 0.0747(2) 1.15318(12) 0.0613(4) Uani d . 1 1 A .
H H9 0.2963 0.0546 1.2243 0.074 Uiso calc R 1 1 . .
C C10 0.13764(7) -0.2172(2) 1.03121(16) 0.0679(5) Uani d . 1 1 . .
H H10 0.1189 -0.2592 0.9719 0.081 Uiso calc R 1 1 . .
C C11A 0.4515(3) 0.2676(10) 1.0761(7) 0.086(2) Uani d PD 0.46 1 A 1
H H11A 0.4478 0.1756 1.1267 0.103 Uiso calc PR 0.46 1 A 1
H H11B 0.4836 0.2509 1.0387 0.103 Uiso calc PR 0.46 1 A 1
C C12A 0.4513(2) 0.4378(8) 1.1303(5) 0.1030(17) Uani d PD 0.46 1 A 1
H H12A 0.4539 0.5266 1.0784 0.154 Uiso calc PR 0.46 1 A 1
H H12B 0.4807 0.4448 1.1805 0.154 Uiso calc PR 0.46 1 A 1
H H12C 0.4193 0.4510 1.1669 0.154 Uiso calc PR 0.46 1 A 1
C C11B 0.4390(2) 0.3468(8) 1.0753(5) 0.0750(15) Uani d P 0.54 1 A 2
H H11C 0.4204 0.3835 1.1370 0.090 Uiso calc PR 0.54 1 A 2
H H11D 0.4570 0.4445 1.0469 0.090 Uiso calc PR 0.54 1 A 2
C C12B 0.4784(2) 0.2088(8) 1.1068(5) 0.125(2) Uani d P 0.54 1 A 2
H H12D 0.4602 0.1130 1.1354 0.188 Uiso calc PR 0.54 1 A 2
H H12E 0.5031 0.2527 1.1595 0.188 Uiso calc PR 0.54 1 A 2
H H12F 0.4966 0.1734 1.0455 0.188 Uiso calc PR 0.54 1 A 2
C C13 0.41299(8) 0.3169(3) 0.88577(15) 0.0742(5) Uani d . 1 1 A .
H H13A 0.4374 0.4116 0.8847 0.089 Uiso calc R 1 1 . .
H H13B 0.3806 0.3533 0.8495 0.089 Uiso calc R 1 1 . .
C C14 0.43552(9) 0.1696(3) 0.8251(2) 0.1025(8) Uani d . 1 1 . .
H H14A 0.4692 0.1394 0.8563 0.154 Uiso calc R 1 1 A .
H H14B 0.4393 0.2024 0.7524 0.154 Uiso calc R 1 1 . .
H H14C 0.4123 0.0735 0.8280 0.154 Uiso calc R 1 1 . .

loop_
_atom_site_aniso_label
_atom_site_aniso_U_11
_atom_site_aniso_U_22
_atom_site_aniso_U_33
_atom_site_aniso_U_12
_atom_site_aniso_U_13
_atom_site_aniso_U_23
O1 0.0602(6) 0.0714(7) 0.0356(6) -0.0004(6) 0.0062(4) 0.0006(5)
O2 0.0830(8) 0.1019(10) 0.0503(7) -0.0158(7) -0.0056(6) 0.0026(7)
O3 0.0943(10) 0.0941(10) 0.0756(9) -0.0150(8) 0.0259(8) 0.0101(7)
N1 0.0630(8) 0.1053(12) 0.0559(9) -0.0141(8) 0.0021(7) 0.0042(8)
C1 0.0627(9) 0.0599(10) 0.0459(9) 0.0078(8) 0.0030(7) 0.0007(7)
C2 0.0613(9) 0.0508(9) 0.0486(9) 0.0078(8) 0.0114(7) 0.0042(7)
C3 0.0697(10) 0.0563(9) 0.0387(8) 0.0110(8) 0.0125(7) 0.0036(7)
C4 0.0612(9) 0.0544(9) 0.0357(8) 0.0106(7) 0.0091(6) 0.0020(6)
C5 0.0565(8) 0.0530(9) 0.0342(7) 0.0129(7) 0.0044(6) -0.0019(6)
C6 0.0602(9) 0.0646(10) 0.0358(8) 0.0082(8) 0.0089(6) 0.0018(7)
C7 0.0604(9) 0.0651(10) 0.0479(9) 0.0078(8) 0.0044(7) 0.0016(7)
C8 0.0707(11) 0.0787(12) 0.0408(9) 0.0001(9) -0.0031(7) 0.0005(8)
C9 0.0784(11) 0.0727(11) 0.0329(8) 0.0061(9) 0.0046(7) 0.0034(7)
C10 0.0754(11) 0.0657(11) 0.0631(12) 0.0018(9) 0.0103(9) 0.0037(9)
C11A 0.069(4) 0.099(6) 0.091(4) 0.013(4) 0.007(3) 0.022(4)
C12A 0.093(4) 0.121(5) 0.094(4) -0.022(3) -0.009(3) -0.008(4)
C11B 0.065(3) 0.086(4) 0.073(3) -0.015(3) -0.013(2) 0.005(3)
C12B 0.083(3) 0.152(5) 0.137(5) 0.036(3) -0.040(3) 0.021(4)
C13 0.0713(11) 0.0878(13) 0.0643(11) -0.0101(10) 0.0123(9) 0.0046(10)
C14 0.0940(15) 0.1172(19) 0.0991(18) 0.0080(14) 0.0368(13) -0.0051(15)

loop_
_atom_type_symbol
_atom_type_description
_atom_type_scat_dispersion_real
_atom_type_scat_dispersion_imag
_atom_type_scat_source
C C 0.0033 0.0016 'International Tables Vol C Tables 4.2.6.8 and 6.1.1.4'
H H 0.0000 0.0000 'International Tables Vol C Tables 4.2.6.8 and 6.1.1.4'
N N 0.0061 0.0033 'International Tables Vol C Tables 4.2.6.8 and 6.1.1.4'
O O 0.0106 0.0060 'International Tables Vol C Tables 4.2.6.8 and 6.1.1.4'

loop_
_geom_angle_atom_site_label_1
_geom_angle_atom_site_label_2
_geom_angle_atom_site_label_3
_geom_angle_site_symmetry_1
_geom_angle_site_symmetry_3
_geom_angle
_geom_angle_publ_flag
C5 O1 C1 . . 122.47(12) ?
C7 N1 C11B . . 122.7(3) ?
C7 N1 C13 . . 121.03(15) ?
C11B N1 C13 . . 116.1(3) ?
C7 N1 C11A . . 118.2(3) ?
C13 N1 C11A . . 116.3(3) ?
O2 C1 O1 . . 115.93(15) ?
O2 C1 C2 . . 127.14(17) ?
O1 C1 C2 . . 116.93(14) ?
C3 C2 C1 . . 120.15(16) ?
C3 C2 C10 . . 122.59(16) ?
C1 C2 C10 . . 117.26(16) ?
C2 C3 C4 . . 121.88(14) ?
C2 C3 H3 . . 119.1 ?
C4 C3 H3 . . 119.1 ?
C3 C4 C5 . . 118.13(14) ?
C3 C4 C9 . . 126.03(14) ?
C5 C4 C9 . . 115.84(15) ?
C6 C5 O1 . . 116.32(13) ?
C6 C5 C4 . . 123.28(14) ?
O1 C5 C4 . . 120.40(15) ?
C5 C6 C7 . . 119.92(15) ?
C5 C6 H6 . . 120.0 ?
C7 C6 H6 . . 120.0 ?
N1 C7 C6 . . 121.26(15) ?
N1 C7 C8 . . 121.26(16) ?
C6 C7 C8 . . 117.48(16) ?
C9 C8 C7 . . 120.99(16) ?
C9 C8 H8 . . 119.5 ?
C7 C8 H8 . . 119.5 ?
C8 C9 C4 . . 122.47(15) ?
C8 C9 H9 . . 118.8 ?
C4 C9 H9 . . 118.8 ?
O3 C10 C2 . . 125.00(19) ?
O3 C10 H10 . . 117.5 ?
C2 C10 H10 . . 117.5 ?
C12A C11A N1 . . 103.2(5) ?
C12A C11A H11A . . 111.1 ?
N1 C11A H11A . . 111.1 ?
C12A C11A H11B . . 111.1 ?
N1 C11A H11B . . 111.1 ?
H11A C11A H11B . . 109.1 ?
N1 C11B C12B . . 108.5(5) ?
N1 C11B H11C . . 110.0 ?
C12B C11B H11C . . 110.0 ?
N1 C11B H11D . . 110.0 ?
C12B C11B H11D . . 110.0 ?
H11C C11B H11D . . 108.4 ?
C11B C12B H12D . . 109.5 ?
C11B C12B H12E . . 109.5 ?
H12D C12B H12E . . 109.5 ?
C11B C12B H12F . . 109.5 ?
H12D C12B H12F . . 109.5 ?
H12E C12B H12F . . 109.5 ?
N1 C13 C14 . . 114.33(19) ?
N1 C13 H13A . . 108.7 ?
C14 C13 H13A . . 108.7 ?
N1 C13 H13B . . 108.7 ?
C14 C13 H13B . . 108.7 ?
H13A C13 H13B . . 107.6 ?
C13 C14 H14A . . 109.5 ?
C13 C14 H14B . . 109.5 ?
H14A C14 H14B . . 109.5 ?
C13 C14 H14C . . 109.5 ?
H14A C14 H14C . . 109.5 ?
H14B C14 H14C . . 109.5 ?

loop_
_geom_bond_atom_site_label_1
_geom_bond_atom_site_label_2
_geom_bond_site_symmetry_2
_geom_bond_distance
_geom_bond_publ_flag
O1 C5 . 1.3774(19) ?
O1 C1 . 1.382(2) ?
O2 C1 . 1.205(2) ?
O3 C10 . 1.206(2) ?
N1 C7 . 1.358(2) ?
N1 C11B . 1.446(6) ?
N1 C13 . 1.457(3) ?
N1 C11A . 1.581(8) ?
C1 C2 . 1.452(3) ?
C2 C3 . 1.359(2) ?
C2 C10 . 1.456(3) ?
C3 C4 . 1.402(2) ?
C3 H3 . 0.9300 ?
C4 C5 . 1.402(2) ?
C4 C9 . 1.408(2) ?
C5 C6 . 1.367(2) ?
C6 C7 . 1.408(2) ?
C6 H6 . 0.9300 ?
C7 C8 . 1.423(2) ?
C8 C9 . 1.351(2) ?
C8 H8 . 0.9300 ?
C9 H9 . 0.9300 ?
C10 H10 . 0.9300 ?
C11A C12A . 1.500(8) ?
C11A H11A . 0.9700 ?
C11A H11B . 0.9700 ?
C12A H12A . 0.9600 ?
C12A H12B . 0.9600 ?
C12A H12C . 0.9600 ?
C11B C12B . 1.517(7) ?
C11B H11C . 0.9700 ?
C11B H11D . 0.9700 ?
C12B H12D . 0.9600 ?
C12B H12E . 0.9600 ?
C12B H12F . 0.9600 ?
C13 C14 . 1.512(3) ?
C13 H13A . 0.9700 ?
C13 H13B . 0.9700 ?
C14 H14A . 0.9600 ?
C14 H14B . 0.9600 ?
C14 H14C . 0.9600 ?

loop_
_geom_hbond_atom_site_label_D
_geom_hbond_atom_site_label_H
_geom_hbond_atom_site_label_A
_geom_hbond_site_symmetry_A
_geom_hbond_distance_DH
_geom_hbond_distance_HA
_geom_hbond_distance_DA
_geom_hbond_angle_DHA
C8 H8 O3 4_557 0.93 2.58 3.367(4) 143.4
C9 H9 O1 6_556 0.93 2.55 3.432(3) 157.6
C13 H13B O2 4_556 0.97 2.53 3.388(3) 146.9
